data_2003229
loop_
_publ_author_name
'Alyea, E. C.'
'Ferguson, G.'
'Xu, Z.'

_publ_section_title
;
 Hydrogen-Bonded Self-Assembly of Tris(2-ammonioethyl)amine Molybdate
 Hydrate, 4[N(CH~2~CH~2~NH~3~)~3~]^3+^.6[MoO~4~]^2{-^}.6H~2~O
;
_journal_issue 3
_journal_name_full 'Acta Crystallographica Section C'
_journal_page_first 353
_journal_page_last 356
_journal_paper_doi 10.1107/S0108270194009996
_journal_volume 51
_journal_year 1995
_chemical_compound_source 'synthesised by the authors'
_chemical_formula_moiety '4(C6 H21 N4) 6[Mo O4], 6H2 O'
_chemical_formula_sum 'C24 H96 Mo6 N16 O30'
_chemical_formula_weight 1664.74
_chemical_name_systematic
;
2,2',2"-Triammoniumtriethylamine molybdate hexahydrate
;
_space_group_IT_number 14
_symmetry_cell_setting monoclinic
_symmetry_space_group_name_Hall '-P 2yn'
_symmetry_space_group_name_H-M 'P 1 21/n 1'
_cell_angle_alpha 90.0
_cell_angle_beta 90.610(10)
_cell_angle_gamma 90.0
_cell_formula_units_Z 4
_cell_length_a 16.374(2)
_cell_length_b 20.082(2)
_cell_length_c 19.137(5)
_cell_measurement_reflns_used 25
_cell_measurement_temperature 293
_cell_measurement_theta_max 20.50
_cell_measurement_theta_min 9.00
_cell_volume 6292.3(19)
_computing_cell_refinement 'Enraf-Nonius CELDIM'
_computing_data_collection 'Enraf-Nonius Cad4'
_computing_data_reduction 'NRCVAX DATRD2'
_computing_molecular_graphics NRCVAX
_computing_publication_material 'NRCVAX TABLES Jan 94 Version'
_computing_structure_refinement 'NRCVAX LSTSQ'
_computing_structure_solution 'NRCVAX SOLVER'
_diffrn_ambient_temperature 293
_diffrn_measurement_device 'Enraf-Nonius CAD-4'
_diffrn_measurement_method '\q/2\q scan b/P/b '
_diffrn_radiation_monochromator graphite
_diffrn_radiation_source 'xray tube'
_diffrn_radiation_type 'Molybdenum K\a'
_diffrn_radiation_wavelength 0.71069
_diffrn_reflns_av_R_equivalents 0.018
_diffrn_reflns_limit_h_max 20
_diffrn_reflns_limit_h_min -20
_diffrn_reflns_limit_k_max 25
_diffrn_reflns_limit_k_min 0
_diffrn_reflns_limit_l_max 24
_diffrn_reflns_limit_l_min 0
_diffrn_reflns_number 14084
_diffrn_reflns_theta_max 26.92
_diffrn_reflns_theta_min 2.00
_diffrn_standards_decay_% 2.5
_diffrn_standards_interval_time 60
_diffrn_standards_number 3
_exptl_absorpt_coefficient_mu 1.22
_exptl_absorpt_correction_T_max 0.6200
_exptl_absorpt_correction_T_min 0.4951
_exptl_absorpt_correction_type 'empirical, 9 \y scans, 4\% steps'
_exptl_crystal_colour colourless
_exptl_crystal_density_diffrn 1.757
_exptl_crystal_description Block
_exptl_crystal_F_000 3376
_exptl_crystal_size_max 0.27
_exptl_crystal_size_mid 0.25
_exptl_crystal_size_min 0.24
_refine_diff_density_max 0.85
_refine_diff_density_min -0.73
_refine_ls_extinction_coef 2472(314)
_refine_ls_extinction_method 'Larson (1970)'
_refine_ls_goodness_of_fit_obs 1.25
_refine_ls_hydrogen_treatment 'C-H, N-H and O-H = 0.95\%A'
_refine_ls_matrix_type full
_refine_ls_number_parameters 686
_refine_ls_number_reflns 11057
_refine_ls_R_factor_all 0.042
_refine_ls_R_factor_obs 0.030
_refine_ls_shift/esd_max 0.007
_refine_ls_structure_factor_coef F
_refine_ls_weighting_details 'w = 1/[\s^2^(F) + 0.0008F^2^]'
_refine_ls_weighting_scheme calc
_refine_ls_wR_factor_all 0.049
_refine_ls_wR_factor_obs 0.045
_reflns_number_observed 11057
_reflns_number_total 13688
_reflns_observed_criterion 'Inet > 3.0\s(Inet)'
_cod_data_source_file ab1214.cif
_cod_data_source_block 93-56eca
_cod_depositor_comments
;
The following automatic conversions were performed:

'_symmetry_cell_setting' value 'Monoclinic' changed to 'monoclinic'
according to /home/saulius/struct/CIF-dictionaries/cif_core.dic
dictionary named 'cif_core.dic' version 2.4.1 from 2010-06-29.

Automatic conversion script
Id: cif_fix_values 1715 2011-07-08 13:25:40Z adriana 

The following automatic conversions were performed:

'_refine_ls_weighting_scheme' value '1/[\s^2^(F) + 0.0008F^2^]' was
changed to 'calc'. New tag '_refine_ls_weighting_details' was
created. The value of the new tag was set to 'w = 1/[\s^2^(F) +
0.0008F^2^]'.

Automatic conversion script
Id: cif_fix_values 3143 2015-03-26 13:38:13Z robertas 
;
_cod_original_cell_volume 6292(2)
_cod_original_sg_symbol_H-M 'P 21/n'
_cod_database_code 2003229

loop_
_symmetry_equiv_pos_as_xyz
x,y,z
-x,-y,-z
1/2-x,1/2+y,1/2-z
1/2+x,1/2-y,1/2+z

loop_
_atom_site_aniso_label
_atom_site_aniso_U_11
_atom_site_aniso_U_12
_atom_site_aniso_U_13
_atom_site_aniso_U_22
_atom_site_aniso_U_23
_atom_site_aniso_U_33
_atom_site_aniso_type_symbol
Mo1 0.0301(2) -0.00081(10) 0.00073(10) 0.0247(2) 0.00046(10) 0.0183(2) Mo
Mo2 0.0343(2) -0.00375(11) -0.00067(11) 0.0250(2) 0.00032(11) 0.0211(2) Mo
Mo3 0.0311(2) 0.00302(11) 0.00104(11) 0.0306(2) -0.00255(11) 0.0192(2) Mo
Mo4 0.0297(2) 0.00430(11) -0.00002(10) 0.0307(2) -0.00181(11) 0.0196(2) Mo
Mo5 0.0279(2) 0.00124(10) 0.00069(11) 0.0218(2) -0.00134(10) 0.0243(2) Mo
Mo6 0.0249(2) 0.00036(10) 0.00272(10) 0.0230(2) 0.00315(10) 0.0264(2) Mo
O11 0.047(2) -0.0004(12) 0.0002(10) 0.052(2) 0.0017(11) 0.0197(12) O
O12 0.040(2) 0.0089(13) -0.0070(13) 0.059(2) 0.0119(14) 0.056(2) O
O13 0.042(2) -0.0082(13) 0.0145(13) 0.063(2) 0.0115(14) 0.052(2) O
O14 0.096(3) -0.003(2) -0.009(2) 0.034(2) -0.0122(14) 0.055(2) O
O21 0.056(2) 0.0046(13) -0.0008(11) 0.053(2) -0.0023(11) 0.0241(12) O
O22 0.051(2) -0.0098(12) -0.0120(13) 0.0340(14) 0.0000(12) 0.050(2) O
O23 0.104(3) -0.005(2) -0.032(2) 0.032(2) 0.012(2) 0.074(2) O
O24 0.050(2) -0.013(2) 0.027(2) 0.085(2) -0.007(2) 0.073(2) O
O31 0.053(2) -0.0070(12) 0.0045(11) 0.049(2) 0.0004(11) 0.0220(12) O
O32 0.052(2) 0.035(2) -0.003(2) 0.100(3) -0.042(2) 0.089(3) O
O33 0.037(2) -0.015(2) -0.001(2) 0.160(4) -0.051(2) 0.067(2) O
O34 0.220(5) -0.019(3) 0.015(3) 0.048(2) 0.009(2) 0.048(2) O
O41 0.051(2) 0.0015(12) -0.0007(11) 0.0430(14) 0.0015(11) 0.0257(12) O
O42 0.052(2) 0.0168(14) 0.0101(13) 0.054(2) -0.0124(14) 0.053(2) O
O43 0.112(3) 0.002(2) -0.002(2) 0.037(2) 0.0100(13) 0.040(2) O
O44 0.037(2) -0.009(2) -0.009(2) 0.113(3) -0.012(2) 0.064(2) O
O51 0.0370(13) -0.0070(10) 0.0016(11) 0.0327(13) 0.0086(11) 0.049(2) O
O52 0.095(3) 0.014(2) -0.003(2) 0.078(2) 0.0046(14) 0.029(2) O
O53 0.0323(13) -0.0077(11) 0.0051(11) 0.0397(14) -0.0200(12) 0.054(2) O
O54 0.051(2) 0.0232(14) -0.0069(14) 0.053(2) -0.0174(14) 0.060(2) O
O61 0.0405(14) -0.0013(10) -0.0053(11) 0.0276(12) -0.0019(11) 0.044(2) O
O62 0.0339(13) -0.0069(10) 0.0111(11) 0.0311(13) -0.0056(11) 0.048(2) O
O63 0.080(2) 0.016(2) 0.0032(14) 0.062(2) 0.0069(13) 0.031(2) O
O64 0.0270(12) 0.0066(11) 0.0095(11) 0.049(2) 0.0255(13) 0.058(2) O
O1 0.062(2) -0.0004(14) 0.0013(14) 0.048(2) 0.0080(13) 0.045(2) O
O2 0.089(2) -0.008(2) 0.005(2) 0.040(2) 0.0014(13) 0.047(2) O
O3 0.072(2) 0.025(2) -0.008(2) 0.070(2) -0.012(2) 0.127(4) O
O4 0.089(3) 0.017(2) -0.007(2) 0.075(2) -0.005(2) 0.043(2) O
O5 0.077(3) -0.002(2) -0.065(3) 0.054(2) 0.014(2) 0.183(4) O
O6 0.097(3) 0.035(2) -0.001(2) 0.089(3) -0.006(2) 0.037(2) O
N1 0.0264(13) -0.0015(10) 0.0010(10) 0.0282(14) -0.0026(10) 0.0208(13) N
N11 0.036(2) 0.0077(13) 0.0050(13) 0.036(2) 0.0103(13) 0.041(2) N
N12 0.033(2) -0.0054(12) -0.0033(12) 0.031(2) -0.0050(12) 0.032(2) N
N13 0.0290(14) -0.0040(11) 0.0074(12) 0.034(2) -0.0068(12) 0.035(2) N
N2 0.0317(14) -0.0031(11) 0.0017(11) 0.032(2) -0.0007(11) 0.0216(13) N
N21 0.030(2) 0.0024(12) 0.0089(12) 0.039(2) 0.0026(13) 0.041(2) N
N22 0.040(2) 0.0128(13) -0.0031(13) 0.039(2) 0.0051(13) 0.039(2) N
N23 0.038(2) -0.0071(13) 0.0021(14) 0.039(2) -0.014(2) 0.051(2) N
N3 0.0250(13) -0.0006(10) 0.0009(10) 0.0249(13) 0.0012(10) 0.0219(13) N
N31 0.043(2) -0.0015(12) -0.0095(13) 0.0265(14) 0.0040(12) 0.039(2) N
N32 0.036(2) -0.0053(12) 0.0007(12) 0.029(2) -0.0070(12) 0.033(2) N
N33 0.0278(14) 0.0018(12) 0.0121(12) 0.039(2) 0.0033(13) 0.038(2) N
N4 0.0294(14) 0.0004(10) 0.0013(10) 0.0257(13) 0.0007(10) 0.0201(13) N
N41 0.061(2) 0.0097(14) -0.010(2) 0.027(2) 0.0035(13) 0.039(2) N
N42 0.048(2) -0.0118(13) 0.0003(13) 0.032(2) -0.0105(13) 0.037(2) N
N43 0.027(2) 0.0025(13) 0.0082(13) 0.054(2) 0.012(2) 0.045(2) N
C1A 0.032(2) 0.0016(13) 0.0020(13) 0.035(2) -0.0029(13) 0.022(2) C
C2A 0.041(2) 0.0012(14) 0.002(2) 0.029(2) -0.001(2) 0.041(2) C
C3A 0.036(2) -0.0033(14) 0.0017(13) 0.030(2) 0.0046(13) 0.027(2) C
C4A 0.031(2) -0.0093(14) 0.0051(14) 0.039(2) -0.001(2) 0.038(2) C
C5A 0.030(2) -0.0040(14) -0.0031(13) 0.043(2) -0.0051(14) 0.025(2) C
C6A 0.024(2) 0.0021(13) -0.0006(14) 0.037(2) -0.004(2) 0.040(2) C
C1B 0.039(2) -0.002(2) -0.0046(14) 0.040(2) 0.007(2) 0.028(2) C
C2B 0.026(2) -0.0027(14) -0.002(2) 0.037(2) 0.004(2) 0.046(2) C
C3B 0.046(2) 0.000(2) 0.0025(14) 0.037(2) -0.0070(14) 0.023(2) C
C4B 0.040(2) 0.007(2) 0.0010(2) 0.040(2) -0.006(2) 0.040(2) C
C5B 0.047(2) -0.013(2) 0.005(2) 0.041(2) 0.003(2) 0.031(2) C
C6B 0.054(2) -0.011(2) -0.006(2) 0.030(2) 0.005(2) 0.062(3) C
C1C 0.037(2) 0.0007(13) 0.0035(13) 0.026(2) -0.0044(13) 0.024(2) C
C2C 0.035(2) 0.0054(14) -0.002(2) 0.028(2) -0.005(2) 0.044(2) C
C3C 0.028(2) -0.0027(13) 0.0042(12) 0.034(2) 0.0063(13) 0.025(2) C
C4C 0.041(2) -0.0057(14) 0.002(2) 0.026(2) 0.0054(14) 0.041(2) C
C5C 0.029(2) 0.0032(13) -0.0020(13) 0.037(2) 0.0023(13) 0.023(2) C
C6C 0.025(2) -0.0007(13) 0.0005(14) 0.034(2) 0.002(2) 0.041(2) C
C1D 0.046(2) -0.001(2) 0.001(2) 0.031(2) -0.0044(14) 0.028(2) C
C2D 0.044(2) 0.009(2) -0.005(2) 0.028(2) -0.006(2) 0.050(2) C
C3D 0.037(2) -0.002(2) 0.0087(14) 0.037(2) 0.0045(14) 0.028(2) C
C4D 0.046(2) -0.009(2) 0.009(2) 0.029(2) 0.002(2) 0.049(2) C
C5D 0.038(2) 0.005(2) -0.0056(14) 0.041(2) 0.003(2) 0.027(2) C
C6D 0.028(2) -0.006(2) -0.004(2) 0.042(2) 0.002(2) 0.055(2) C

loop_
_atom_site_label
_atom_site_fract_x
_atom_site_fract_y
_atom_site_fract_z
_atom_site_U_iso_or_equiv
_atom_site_thermal_displace_type
_atom_site_type_symbol
Mo1 0.931156(17) 0.623716(14) 0.172448(14) 0.02435(14) Uani Mo
Mo2 1.121308(17) 0.825520(14) 0.324736(14) 0.02683(14) Uani Mo
Mo3 0.070855(17) 0.392634(14) 0.328724(14) 0.02698(13) Uani Mo
Mo4 0.602725(17) 0.662489(14) 0.332493(14) 0.02667(13) Uani Mo
Mo5 0.290510(16) 0.605330(13) 0.269584(14) 0.02462(13) Uani Mo
Mo6 0.730397(16) 0.387883(13) 0.226262(15) 0.02476(12) Uani Mo
O11 0.93392(16) 0.62361(13) 0.26564(12) 0.0396(14) Uani O
O12 0.84946(16) 0.67307(15) 0.14424(15) 0.0520(15) Uani O
O13 1.02158(16) 0.65678(15) 0.14075(15) 0.0523(15) Uani O
O14 0.9180(2) 0.54328(14) 0.14220(15) 0.0619(19) Uani O
O21 1.11853(17) 0.83144(13) 0.23236(12) 0.0445(14) Uani O
O22 1.19033(16) 0.88370(12) 0.36049(14) 0.0451(14) Uani O
O23 1.1504(2) 0.74540(13) 0.34872(17) 0.070(2) Uani O
O24 1.02439(18) 0.83987(17) 0.35495(17) 0.0691(19) Uani O
O31 0.07991(17) 0.38274(13) 0.23692(12) 0.0414(14) Uani O
O32 -0.00736(19) 0.44638(19) 0.34851(19) 0.081(2) Uani O
O33 0.16025(18) 0.4262(2) 0.36264(17) 0.088(3) Uani O
O34 0.0510(3) 0.31773(17) 0.36805(18) 0.105(3) Uani O
O41 0.59605(16) 0.65477(13) 0.23964(12) 0.0399(14) Uani O
O42 0.53216(17) 0.72042(14) 0.36103(15) 0.0530(15) Uani O
O43 0.5808(2) 0.58578(14) 0.37115(15) 0.063(2) Uani O
O44 0.69974(17) 0.68671(18) 0.35770(17) 0.071(2) Uani O
O51 0.31600(15) 0.68367(12) 0.23432(13) 0.0396(13) Uani O
O52 0.2945(2) 0.60795(16) 0.35910(15) 0.067(2) Uani O
O53 0.19136(14) 0.58371(13) 0.24095(14) 0.0421(13) Uani O
O54 0.35773(17) 0.54360(14) 0.23901(15) 0.0548(16) Uani O
O61 0.71739(15) 0.46592(11) 0.26805(13) 0.0374(13) Uani O
O62 0.65988(14) 0.32783(12) 0.25576(13) 0.0377(12) Uani O
O63 0.7226(2) 0.39946(15) 0.13723(14) 0.0579(18) Uani O
O64 0.82801(14) 0.35754(13) 0.24772(14) 0.0445(14) Uani O
O1 0.63750(18) 0.46184(14) 0.40043(14) 0.0518(16) Uani O
O2 0.3642(2) 0.50795(14) 0.09851(15) 0.0584(19) Uani O
O3 0.9664(2) 0.95917(18) 0.4086(2) 0.090(3) Uani O
O4 0.7191(2) 0.39589(16) -0.00812(17) 0.069(2) Uani O
O5 0.5022(2) 0.48762(17) 0.2867(3) 0.105(3) Uani O
O6 0.2742(2) 0.61820(18) 0.50301(16) 0.074(2) Uani O
N1 0.93192(15) 0.62174(13) 0.43420(13) 0.0251(12) Uani N
N11 0.85871(17) 0.72417(15) 0.34134(16) 0.0377(15) Uani N
N12 0.85642(16) 0.51995(13) 0.33863(14) 0.0320(13) Uani N
N13 1.07924(16) 0.62150(14) 0.34323(15) 0.0327(13) Uani N
N2 1.10646(16) 0.83586(13) 0.06286(14) 0.0283(13) Uani N
N21 0.97021(17) 0.85117(15) 0.16055(15) 0.0366(15) Uani N
N22 1.16994(18) 0.72482(15) 0.15513(16) 0.0392(15) Uani N
N23 1.17979(18) 0.93798(15) 0.15607(17) 0.0424(16) Uani N
N3 0.07533(15) 0.38332(12) 0.06285(13) 0.0239(12) Uani N
N31 0.12073(18) 0.27060(14) 0.15673(15) 0.0363(15) Uani N
N32 0.17427(17) 0.46990(13) 0.15964(15) 0.0325(13) Uani N
N33 -0.06181(16) 0.40760(14) 0.15611(15) 0.0349(14) Uani N
N4 0.61183(15) 0.66288(13) 0.06893(13) 0.0251(13) Uani N
N41 0.6426(2) 0.54463(14) 0.16104(16) 0.0424(17) Uani N
N42 0.70428(19) 0.74222(14) 0.17056(15) 0.0390(15) Uani N
N43 0.46302(17) 0.68812(16) 0.15706(16) 0.0419(16) Uani N
C1A 0.8811(2) 0.67731(17) 0.45856(16) 0.0296(16) Uani C
C2A 0.8895(2) 0.73815(17) 0.41314(19) 0.0371(18) Uani C
C3A 0.8984(2) 0.55729(16) 0.45689(17) 0.0312(16) Uani C
C4A 0.8280(2) 0.53449(18) 0.41017(19) 0.0360(17) Uani C
C5A 1.0167(2) 0.62958(18) 0.45960(17) 0.0326(16) Uani C
C6A 1.07722(19) 0.59232(17) 0.41437(19) 0.0339(17) Uani C
C1B 1.0217(2) 0.84730(18) 0.03996(17) 0.0354(17) Uani C
C2B 0.9620(2) 0.81775(17) 0.0918(2) 0.0362(18) Uani C
C3B 1.1352(2) 0.76992(18) 0.03892(17) 0.0356(18) Uani C
C4B 1.2022(2) 0.74146(18) 0.08526(19) 0.0400(18) Uani C
C5B 1.1614(2) 0.88917(18) 0.03918(19) 0.0399(18) Uani C
C6B 1.1522(3) 0.95090(19) 0.0844(2) 0.049(2) Uani C
C1C 0.0941(2) 0.31569(16) 0.03872(16) 0.0289(15) Uani C
C2C 0.1547(2) 0.28050(17) 0.08519(19) 0.0354(17) Uani C
C3C 0.13805(19) 0.43121(16) 0.04044(16) 0.0291(15) Uani C
C4C 0.1437(2) 0.49022(17) 0.08990(19) 0.0356(17) Uani C
C5C -0.00619(19) 0.40475(16) 0.03832(16) 0.0298(16) Uani C
C6C -0.07244(19) 0.37885(17) 0.08551(19) 0.0334(18) Uani C
C1D 0.6343(2) 0.59641(17) 0.04487(18) 0.0347(17) Uani C
C2D 0.6889(2) 0.56124(17) 0.0973(2) 0.0407(19) Uani C
C3D 0.6739(2) 0.71237(17) 0.04885(17) 0.0338(17) Uani C
C4D 0.6783(2) 0.76880(18) 0.1014(2) 0.0412(19) Uani C
C5D 0.5306(2) 0.68356(18) 0.04265(17) 0.0350(17) Uani C
C6D 0.4622(2) 0.65639(18) 0.0874(2) 0.041(2) Uani C
H11a 0.864 0.763 0.313 0.0477 Uiso H
H11b 0.890 0.689 0.322 0.0477 Uiso H
H11c 0.803 0.712 0.343 0.0477 Uiso H
H12a 0.811 0.506 0.311 0.0420 Uiso H
H12b 0.879 0.559 0.319 0.0420 Uiso H
H12c 0.896 0.486 0.340 0.0420 Uiso H
H13a 1.117 0.598 0.316 0.0427 Uiso H
H13b 1.026 0.619 0.322 0.0427 Uiso H
H13c 1.095 0.667 0.346 0.0427 Uiso H
H21a 0.933 0.832 0.192 0.0466 Uiso H
H21b 1.024 0.845 0.178 0.0466 Uiso H
H21c 0.959 0.897 0.155 0.0466 Uiso H
H22a 1.213 0.707 0.184 0.0492 Uiso H
H22b 1.149 0.764 0.176 0.0492 Uiso H
H22c 1.128 0.693 0.150 0.0492 Uiso H
H23a 1.174 0.977 0.184 0.0524 Uiso H
H23b 1.149 0.903 0.176 0.0524 Uiso H
H23c 1.236 0.925 0.156 0.0524 Uiso H
H31a 0.160 0.248 0.185 0.0462 Uiso H
H31b 0.108 0.313 0.177 0.0462 Uiso H
H31c 0.072 0.244 0.153 0.0462 Uiso H
H32a 0.177 0.508 0.189 0.0425 Uiso H
H32b 0.138 0.438 0.179 0.0425 Uiso H
H32c 0.227 0.451 0.156 0.0425 Uiso H
H33a -0.104 0.391 0.186 0.0450 Uiso H
H33b -0.010 0.395 0.175 0.0450 Uiso H
H33c -0.065 0.455 0.153 0.0450 Uiso H
H41a 0.678 0.523 0.193 0.0524 Uiso H
H41b 0.623 0.584 0.182 0.0524 Uiso H
H41c 0.598 0.516 0.149 0.0524 Uiso H
H42a 0.707 0.778 0.203 0.0489 Uiso H
H42b 0.666 0.710 0.185 0.0489 Uiso H
H42c 0.756 0.722 0.167 0.0489 Uiso H
H43a 0.420 0.671 0.184 0.0519 Uiso H
H43b 0.514 0.680 0.180 0.0519 Uiso H
H43c 0.456 0.735 0.152 0.0519 Uiso H
H1Aa 0.826 0.664 0.459 0.0396 Uiso H
H1Ab 0.898 0.689 0.505 0.0396 Uiso H
H2Aa 0.945 0.751 0.411 0.0471 Uiso H
H2Ab 0.859 0.774 0.433 0.0471 Uiso H
H3Aa 0.940 0.525 0.455 0.0412 Uiso H
H3Ab 0.879 0.561 0.503 0.0412 Uiso H
H4Aa 0.788 0.568 0.408 0.0460 Uiso H
H4Ab 0.805 0.495 0.429 0.0460 Uiso H
H5Aa 1.030 0.676 0.459 0.0425 Uiso H
H5Ab 1.021 0.613 0.506 0.0425 Uiso H
H6Aa 1.061 0.547 0.411 0.0438 Uiso H
H6Ab 1.130 0.595 0.435 0.0438 Uiso H
H1Ba 1.012 0.894 0.036 0.0453 Uiso H
H1Bb 1.013 0.827 -0.004 0.0453 Uiso H
H2Ba 0.973 0.772 0.097 0.0462 Uiso H
H2Bb 0.908 0.824 0.075 0.0462 Uiso H
H3Ba 1.090 0.740 0.039 0.0456 Uiso H
H3Bb 1.155 0.774 -0.007 0.0456 Uiso H
H4Ba 1.245 0.773 0.090 0.0500 Uiso H
H4Bb 1.223 0.702 0.064 0.0500 Uiso H
H5Ba 1.216 0.874 0.042 0.0499 Uiso H
H5Bb 1.149 0.900 -0.008 0.0499 Uiso H
H6Ba 1.096 0.963 0.084 0.0587 Uiso H
H6Bb 1.184 0.986 0.065 0.0587 Uiso H
H1Ca 0.045 0.291 0.037 0.0389 Uiso H
H1Cb 0.116 0.318 -0.007 0.0389 Uiso H
H2Ca 0.203 0.306 0.089 0.0454 Uiso H
H2Cb 0.168 0.238 0.066 0.0454 Uiso H
H3Ca 0.190 0.409 0.039 0.0391 Uiso H
H3Cb 0.124 0.447 -0.005 0.0391 Uiso H
H4Ca 0.091 0.510 0.095 0.0455 Uiso H
H4Cb 0.180 0.522 0.071 0.0455 Uiso H
H5Ca -0.008 0.452 0.038 0.0397 Uiso H
H5Cb -0.015 0.388 -0.008 0.0397 Uiso H
H6Ca -0.069 0.332 0.088 0.0435 Uiso H
H6Cb -0.124 0.391 0.067 0.0435 Uiso H
H1Da 0.586 0.571 0.038 0.0447 Uiso H
H1Db 0.662 0.600 0.002 0.0447 Uiso H
H2Da 0.734 0.589 0.109 0.0506 Uiso H
H2Db 0.709 0.522 0.077 0.0506 Uiso H
H3Da 0.726 0.691 0.047 0.0439 Uiso H
H3Db 0.660 0.730 0.004 0.0439 Uiso H
H4Da 0.626 0.789 0.105 0.0512 Uiso H
H4Db 0.717 0.801 0.086 0.0512 Uiso H
H5Da 0.528 0.731 0.043 0.0449 Uiso H
H5Db 0.523 0.668 -0.004 0.0449 Uiso H
H6Da 0.469 0.610 0.093 0.0514 Uiso H
H6Db 0.411 0.665 0.065 0.0514 Uiso H
H1W1 0.618 0.505 0.390 0.0618 Uiso H
H2W1 0.664 0.464 0.356 0.0618 Uiso H
H1W2 0.362 0.520 0.147 0.0684 Uiso H
H2W2 0.345 0.465 0.113 0.0684 Uiso H
H1W3 0.987 0.919 0.390 0.0998 Uiso H
H2W3 1.021 0.974 0.406 0.0998 Uiso H
H1W4 0.720 0.397 0.041 0.0791 Uiso H
H2W4 0.692 0.428 -0.037 0.0791 Uiso H
H1W5 0.528 0.521 0.315 0.1146 Uiso H
H2W5 0.452 0.507 0.271 0.1146 Uiso H
H1W6 0.281 0.615 0.454 0.0841 Uiso H
H2W6 0.304 0.591 0.535 0.0841 Uiso H

loop_
_atom_type_symbol
_atom_type_scat_dispersion_real
_atom_type_scat_dispersion_imag
_atom_type_scat_source
C 0.002 0.002 'International Tables Vol. IV Table 2.2B'
H 0.000 0.000 'International Tables Vol. IV Table 2.2B'
Mo -1.825 0.688 'International Tables Vol. IV Table 2.2B'
N 0.004 0.003 'International Tables Vol. IV Table 2.2B'
O 0.008 0.006 'International Tables Vol. IV Table 2.2B'

loop_
_geom_angle_atom_site_label_1
_geom_angle_atom_site_label_2
_geom_angle_atom_site_label_3
_geom_angle
_geom_angle_publ_flag
O11 Mo1 O12 108.73(13) no
O11 Mo1 O13 109.68(13) no
O11 Mo1 O14 109.61(13) no
O12 Mo1 O13 109.15(14) no
O12 Mo1 O14 109.56(15) no
O13 Mo1 O14 110.09(15) no
O21 Mo2 O22 110.68(13) no
O21 Mo2 O23 109.24(14) no
O21 Mo2 O24 108.08(15) no
O22 Mo2 O23 109.82(13) no
O22 Mo2 O24 110.45(15) no
O23 Mo2 O24 108.52(17) no
O31 Mo3 O32 110.99(15) no
O31 Mo3 O33 109.59(14) no
O31 Mo3 O34 110.75(14) no
O32 Mo3 O33 107.58(17) no
O32 Mo3 O34 108.0(2) no
O33 Mo3 O34 109.9(2) no
O41 Mo4 O42 109.76(13) no
O41 Mo4 O43 109.51(13) no
O41 Mo4 O44 110.43(14) no
O42 Mo4 O43 108.53(15) no
O42 Mo4 O44 109.74(15) no
O43 Mo4 O44 108.83(17) no
O51 Mo5 O52 110.39(14) no
O51 Mo5 O53 108.77(12) no
O51 Mo5 O54 110.44(13) no
O52 Mo5 O53 110.06(15) no
O52 Mo5 O54 109.66(15) no
O53 Mo5 O54 107.47(12) no
O61 Mo6 O62 112.16(11) no
O61 Mo6 O63 108.59(13) no
O61 Mo6 O64 108.35(12) no
O62 Mo6 O63 111.50(14) no
O62 Mo6 O64 106.55(11) no
O63 Mo6 O64 109.61(14) no
C1A N1 C3A 111.1(2) no
C1A N1 C5A 110.4(2) no
C3A N1 C5A 110.4(3) no
C1B N2 C3B 110.5(3) no
C1B N2 C5B 111.9(3) no
C3B N2 C5B 111.0(3) no
C1C N3 C3C 111.3(2) no
C1C N3 C5C 111.2(2) no
C3C N3 C5C 110.4(2) no
C1D N4 C3D 110.9(3) no
C1D N4 C5D 112.3(3) no
C3D N4 C5D 110.0(2) no
N1 C1A C2A 112.2(3) no
N11 C2A C1A 110.4(3) no
N1 C3A C4A 111.9(3) no
N12 C4A C3A 111.1(3) no
N1 C5A C6A 112.2(3) no
N13 C6A C5A 110.4(3) no
N2 C1B C2B 110.9(3) no
N21 C2B C1B 110.4(3) no
N2 C3B C4B 112.8(3) no
N22 C4B C3B 110.6(3) no
N2 C5B C6B 110.7(3) no
N23 C6B C5B 110.9(3) no
N3 C1C C2C 112.9(3) no
N31 C2C C1C 110.8(3) no
N3 C3C C4C 111.4(3) no
N32 C4C C3C 111.4(3) no
N3 C5C C6C 111.3(3) no
N33 C6C C5C 109.5(3) no
N4 C1D C2D 111.6(3) no
N41 C2D C1D 110.4(3) no
N4 C3D C4D 111.0(3) no
N42 C4D C3D 109.5(3) no
N4 C5D C6D 112.0(3) no
N43 C6D C5D 110.7(3) no

loop_
_geom_bond_atom_site_label_1
_geom_bond_atom_site_label_2
_geom_bond_distance
_geom_bond_publ_flag
Mo1 O11 1.784(2) yes
Mo1 O12 1.746(3) yes
Mo1 O13 1.738(3) yes
Mo1 O14 1.729(3) yes
Mo2 O21 1.772(2) yes
Mo2 O22 1.759(2) yes
Mo2 O23 1.738(3) yes
Mo2 O24 1.719(3) yes
Mo3 O31 1.776(2) yes
Mo3 O32 1.720(3) yes
Mo3 O33 1.731(3) yes
Mo3 O34 1.714(3) yes
Mo4 O41 1.786(2) yes
Mo4 O42 1.732(3) yes
Mo4 O43 1.748(3) yes
Mo4 O44 1.725(3) yes
Mo5 O51 1.764(2) yes
Mo5 O52 1.714(3) yes
Mo5 O53 1.762(2) yes
Mo5 O54 1.762(3) yes
Mo6 O61 1.773(2) yes
Mo6 O62 1.766(2) yes
Mo6 O63 1.723(3) yes
Mo6 O64 1.755(2) yes
N1 C1A 1.470(4) no
N1 C3A 1.473(4) no
N1 C5A 1.474(4) no
N11 C2A 1.485(5) no
N12 C4A 1.479(4) no
N13 C6A 1.483(5) no
N2 C1B 1.469(4) no
N2 C3B 1.480(4) no
N2 C5B 1.473(4) no
N21 C2B 1.482(5) no
N22 C4B 1.481(5) no
N23 C6B 1.463(5) no
N3 C1C 1.468(4) no
N3 C3C 1.474(4) no
N3 C5C 1.474(4) no
N31 C2C 1.497(5) no
N32 C4C 1.478(5) no
N33 C6C 1.478(5) no
N4 C1D 1.461(4) no
N4 C3D 1.476(4) no
N4 C5D 1.476(4) no
N41 C2D 1.481(5) no
N42 C4D 1.484(5) no
N43 C6D 1.478(5) no
C1A C2A 1.507(5) no
C3A C4A 1.521(5) no
C5A C6A 1.520(5) no
C1B C2B 1.521(5) no
C3B C4B 1.515(5) no
C5B C6B 1.520(6) no
C1C C2C 1.502(5) no
C3C C4C 1.519(5) no
C5C C6C 1.511(5) no
C1D C2D 1.511(5) no
C3D C4D 1.517(5) no
C5D C6D 1.519(5) no

loop_
_geom_contact_atom_site_label_1
_geom_contact_atom_site_label_2
_geom_contact_distance
_geom_contact_site_symmetry_2
_geom_contact_publ_flag
N11 O11 2.781(4) . yes
N11 O44 2.731(4) . yes
N11 O62 2.805(4) 3_655 yes
N12 O11 2.817(4) . yes
N12 O32 2.680(4) 1_655 yes
N12 O61 2.849(3) . yes
N13 O11 2.792(4) . yes
N13 O23 2.749(4) . yes
N13 O53 2.802(4) 1_655 yes
N21 O5 2.954(5) 3_655 yes
N21 O21 2.806(4) . yes
N21 O62 2.719(4) 3_655 yes
N22 O13 2.798(4) . yes
N22 O21 2.739(4) . yes
N22 O51 2.936(4) 1_655 yes
N23 O21 2.783(4) . yes
N23 O33 2.658(4) 3_655 yes
N23 O54 2.989(4) 3_655 yes
N31 O31 2.810(4) . yes
N31 O42 2.717(4) 3_545 yes
N31 O51 2.902(4) 3_545 yes
N32 O22 2.842(4) 3_645 yes
N32 O31 2.773(4) . yes
N32 O53 2.777(3) . yes
N33 O14 2.757(4) 1_455 yes
N33 O31 2.819(4) . yes
N33 O64 2.721(4) 1_455 yes
N41 O3 2.803(5) 3_645 yes
N41 O41 2.786(4) . yes
N41 O61 2.853(4) . yes
N42 O12 2.803(4) . yes
N42 O41 2.832(4) . yes
N42 O64 2.847(4) 3_655 yes
N43 O34 2.656(5) 3_555 yes
N43 O41 2.760(4) . yes
N43 O51 2.840(4) . yes
O1 O43 2.713(4) . yes
O1 O61 2.865(4) . yes
H1O1 O43 1.76 . no
H2O1 O61 1.92 . no
O2 O22 2.766(4) 3_645 yes
O2 O54 2.786(4) . yes
H1O2 O54 1.84 . no
H2O2 O22 1.82 3_645 no
O3 O2 2.947(5) 3_655 yes
O3 O24 2.778(5) . yes
H1O3 O24 1.83 . no
H2O3 O2 2.00 3_655 no
O4 O2 2.920(4) 2_665 yes
O4 O63 2.782(4) . yes
H1O4 O63 1.83 . no
H2O4 O2 1.97 2_665 no
O5 O43 2.848(5) . yes
O5 O54 2.765(4) . yes
H1O5 O43 1.90 . no
H2O5 O54 1.82 . no
O6 O1 2.834(4) 2_666 yes
O6 O52 2.785(4) . yes
H1O6 O52 1.84 . no
H2O6 O1 1.88 2_666 no
O11 H11b 1.85 . no
O11 H12b 1.88 . no
O11 H13b 1.86 . no
O12 H42c 1.87 . no
O13 H22c 1.89 . no
O14 H33c 1.81 1_655 no
O21 H21b 1.87 . no
O21 H22b 1.80 . no
O21 H23b 1.87 . no
O22 H32c 1.94 3_655 no
O22 H2W2 1.82 3_655 no
O23 H13c 1.82 . no
O24 H1W3 1.83 . no
O31 H31b 1.88 . no
O31 H32b 1.84 . no
O31 H33b 1.90 . no
O32 H12c 1.77 1_455 no
O33 H23c 1.75 3_645 no
O34 H43c 1.71 3_545 no
O41 H41b 1.85 . no
O41 H42b 1.91 . no
O41 H43b 1.83 . no
O42 H31c 1.80 3_555 no
O43 H1W1 1.76 . no
O43 H1W5 1.90 . no
O44 H11c 1.79 . no
O51 H22a 2.00 1_455 no
O51 H31a 2.05 3_555 no
O51 H43a 1.98 . no
O52 H1W6 1.84 . no
O53 H13a 1.91 1_455 no
O53 H32a 1.83 . no
O54 H23a 2.06 3_645 no
O54 H1W2 1.84 . no
O54 H2W5 1.82 . no
O61 H12a 1.91 . no
O61 H41a 1.93 . no
O61 H2W1 1.92 . no
O62 H11a 1.90 3_645 no
O62 H21a 1.82 3_645 no
O63 H1W4 1.83 . no
O64 H33a 1.78 1_655 no
O64 H42a 1.95 3_645 no

loop_
_geom_torsion_atom_site_label_1
_geom_torsion_atom_site_label_2
_geom_torsion_atom_site_label_3
_geom_torsion_atom_site_label_4
_geom_torsion
_geom_torsion_publ_flag
C3A N1 C1A C2A -155.0(6) no
C5A N1 C1A C2A 82.1(5) no
C1A N1 C3A C4A 80.2(5) no
C5A N1 C3A C4A -157.0(6) no
C1A N1 C5A C6A -156.7(6) no
C3A N1 C5A C6A 80.1(5) no
C3B N2 C1B C2B 85.9(5) no
C5B N2 C1B C2B -149.9(7) no
C1B N2 C3B C4B -153.6(7) no
C5B N2 C3B C4B 81.7(5) no
C1B N2 C5B C6B 77.5(5) no
C3B N2 C5B C6B -158.6(7) no
C3C N3 C1C C2C 82.0(5) no
C5C N3 C1C C2C -154.5(6) no
C1C N3 C3C C4C -153.1(6) no
C5C N3 C3C C4C 82.9(5) no
C1C N3 C5C C6C 82.9(5) no
C3C N3 C5C C6C -153.1(6) no
C3D N4 C1D C2D 86.9(5) no
C5D N4 C1D C2D -149.6(6) no
C1D N4 C3D C4D -149.8(6) no
C5D N4 C3D C4D 85.4(5) no
C1D N4 C5D C6D 83.1(5) no
C3D N4 C5D C6D -152.8(6) no
N1 C1A C2A N11 64.0(4) no
N1 C3A C4A N12 65.8(4) no
N1 C5A C6A N13 65.3(4) no
N2 C1B C2B N21 63.1(4) no
N2 C3B C4B N22 67.4(5) no
N2 C5B C6B N23 65.7(5) no
N3 C1C C2C N31 63.5(4) no
N3 C3C C4C N32 66.5(4) no
N3 C5C C6C N33 63.3(4) no
N4 C1D C2D N41 68.8(5) no
N4 C3D C4D N42 62.8(4) no
N4 C5D C6D N43 68.5(5) no
